data_2100111
loop_
_publ_author_name
'Richard E. Marsh'

_publ_section_title
;
 Space group <i>P</i>1: an update
;
_journal_issue 3
_journal_name_full 'Acta Crystallographica Section B'
_journal_page_first 359
_journal_page_last 359
_journal_paper_doi 10.1107/S0108768105009651
_journal_volume 61
_journal_year 2005
_chemical_formula_moiety 'C8 H25 N5 Cl Co, Zn Cl4'
_chemical_formula_sum 'C8 H25 Cl5 Co N5 Zn'
_space_group_crystal_system triclinic
_space_group_IT_number 2
_space_group_name_Hall '-P 1'
_space_group_name_H-M_alt 'P -1'
_audit_creation_method CRYM
_cell_angle_alpha 105.56
_cell_angle_beta 92.96
_cell_angle_gamma 106.29
_cell_formula_units_Z 2
_cell_length_a 9.3281
_cell_length_b 9.5426
_cell_length_c 11.4480
_cell_volume 933.365
_cod_data_source_file bk0148.cif
_cod_data_source_block OKEKEU
_cod_depositor_comments
;
 Updating space group information and adding the symmetry operation list.

 Antanas Vaitkus,
 2018-06-14

  Added moiety chemical formula and Z value from Marsh (2005) paper.
  The summary chemical formula is calculated from moiety formula using
  AdHocParser
  (svn://www.crystallography.net/cod-tools/trunk/Formulae/AdHocParser.yp,
  revision 1441.)

  Andrius Merkys
  2013-11-11
;
_cod_original_sg_symbol_H-M P-1
_cod_original_formula_sum 'not given'
_cod_database_code 2100111

loop_
_space_group_symop_id
_space_group_symop_operation_xyz
1 x,y,z
2 -x,-y,-z

loop_
_atom_site_label
_atom_site_fract_x
_atom_site_fract_y
_atom_site_fract_z
_atom_site_type_symbol
Co1 0.25734 0.29320 0.32467 Co
Cl1 0.28065 0.49112 0.49653 Cl
N1 0.07845 0.17840 0.38135 N
H1 0.07125 0.07850 0.35875 H
H2 0.08800 0.21125 0.46355 H
N2 0.11405 0.34975 0.23080 N
H3 0.08375 0.27605 0.15740 H
N3 0.41300 0.43465 0.26455 N
H4 0.46290 0.51755 0.32705 H
H5 0.47990 0.38825 0.23275 H
N4 0.39560 0.22395 0.41295 N
H6 0.49030 0.28595 0.42015 H
H7 0.37135 0.22935 0.48870 H
N5 0.25225 0.11595 0.18875 N
H8 0.16055 0.04630 0.17525 H
H9 0.26655 0.14515 0.12065 H
C1 -0.06135 0.19905 0.32815 C
H10 -0.10885 0.11405 0.25575 H
H11 -0.13215 0.20150 0.38725 H
C2 -0.02095 0.34575 0.29515 C
H12 0.00170 0.43230 0.36815 H
H13 -0.10365 0.34890 0.24205 H
C3 0.19070 0.49530 0.20575 C
H14 0.13190 0.50910 0.13975 H
H15 0.20505 0.58140 0.27800 H
C4 0.34045 0.48140 0.16980 C
H16 0.32565 0.40585 0.09070 H
H17 0.40370 0.57860 0.16425 H
C5 0.38905 0.06440 0.34830 C
H18 0.30460 -0.00675 0.36875 H
H19 0.48090 0.04515 0.37325 H
C6 0.37100 0.04260 0.21265 C
C7 0.51860 0.12175 0.17235 C
H20 0.55185 0.22830 0.21760 H
H21 0.50245 0.11090 0.08655 H
H22 0.59385 0.07575 0.18785 H
C8 0.31430 -0.12745 0.13825 C
H23 0.29760 -0.13705 0.05295 H
H24 0.22200 -0.17600 0.16330 H
H25 0.38805 -0.17520 0.15235 H
Zn1 0.18321 0.27367 -0.21335 Zn
Cl2 0.27709 0.52398 -0.11879 Cl
Cl3 -0.02718 0.20626 -0.35051 Cl
Cl4 0.35043 0.17507 -0.31830 Cl
Cl5 0.10586 0.14254 -0.07284 Cl
